data_7242029
loop_
_publ_author_name
'Rani, Pooja'
'Husain, Ahmad'
'Shukla, Ananya'
'Singla, Neha'
'Srivastava, Ankit Kumar'
'Kumar, Gulshan'
'Bhasin, K. K.'
'Kumar, Girijesh'

_publ_section_title
;
 Functionalized naphthalenediimide based supramolecular charge-transfer
 complexes via self-assembly and their photophysical properties
;
_journal_issue 8
_journal_name_full CrystEngComm
_journal_page_first 1859
_journal_page_last 1869
_journal_paper_doi 10.1039/D0CE01719A
_journal_volume 23
_journal_year 2021
_chemical_formula_moiety '2(C6 H2 N3 O7), C36 H22 N4 O4, 2(C2 H6 O S), H2 O'
_chemical_formula_sum 'C52 H40 N10 O21 S2'
_chemical_formula_weight 1205.06
_space_group_crystal_system monoclinic
_space_group_IT_number 15
_space_group_name_Hall '-I 2ya'
_space_group_name_H-M_alt 'I 1 2/a 1'
_atom_sites_solution_hydrogens mixed
_atom_sites_solution_primary dual
_audit_creation_date 2020-12-17
_audit_creation_method
;
Olex2 1.3-alpha
(compiled 2020.11.12 svn.r5f609507 for OlexSys, GUI svn.r6197)
;
_audit_update_record
;
2020-12-27 deposited with the CCDC.	2021-01-06 downloaded from the CCDC.
;
_cell_angle_alpha 90
_cell_angle_beta 100.676(2)
_cell_angle_gamma 90
_cell_formula_units_Z 4
_cell_length_a 16.6037(3)
_cell_length_b 10.0174(2)
_cell_length_c 32.0776(5)
_cell_measurement_reflns_used 16523
_cell_measurement_temperature 138
_cell_measurement_theta_max 26.9650
_cell_measurement_theta_min 3.3340
_cell_volume 5242.98(17)
_computing_cell_refinement 'CrysAlisPro 1.171.39.30c (Rigaku OD, 2017)'
_computing_data_collection 'CrysAlisPro 1.171.39.30c (Rigaku OD, 2017)'
_computing_data_reduction 'CrysAlisPro 1.171.39.30c (Rigaku OD, 2017)'
_computing_molecular_graphics 'Olex2 1.3-alpha (Dolomanov et al., 2009)'
_computing_publication_material 'Olex2 1.3-alpha (Dolomanov et al., 2009)'
_computing_structure_refinement 'SHELXL 2018/3 (Sheldrick, 2015)'
_computing_structure_solution 'SHELXT 2014/5 (Sheldrick, 2014)'
_diffrn_ambient_environment N~2~
_diffrn_ambient_temperature 138
_diffrn_detector 'CCD plate'
_diffrn_detector_type HyPix3000
_diffrn_measured_fraction_theta_full 0.998
_diffrn_measured_fraction_theta_max 0.998
_diffrn_measurement_details
;
List of Runs (angles in degrees, time in seconds):

  # Type    Start    End  Width  t~exp~   \w     \q     \k     \f   Frames
#--------------------------------------------------------------------------
  1  \w    -59.00 -34.00   0.50   11.00    --   -9.79 -41.00 -62.00   50
  2  \w     -9.00  16.00   0.50   11.00    --   -9.79  41.00  90.00   50
  3  \w     -2.00  63.00   0.50   11.00    --   10.07  41.00  90.00  130
  4  \w    -53.00 -25.00   0.50   11.00    --   10.07 -41.00 -62.00   56
  5  \w    -30.00  -3.00   0.50   11.00    --   -9.79 125.00  30.00   54
  6  \w    -27.00  55.00   0.50   11.00    --   -9.79  77.00 -60.00  164
  7  \w    -58.00  -3.00   0.50   11.00    --   -9.79 125.00-150.00  110
  8  \w    -79.00   2.00   0.50   11.00    --   -9.79 -19.00 -60.00  162
  9  \w    -34.00  -8.00   0.50   11.00    --   10.07 124.00-119.03   52
 10  \w     31.00  58.00   0.50   11.00    --   10.07-125.00 120.00   54
 11  \w    -35.00  -9.00   0.50   11.00    --   10.07 -38.00-180.00   52
 12  \w     22.00  55.00   0.50   11.00    --   10.07-125.00  30.00   66
 13  \w    -32.00   3.00   0.50   11.00    --   10.07 118.00   4.92   70
 14  \w    -60.00  20.00   0.50   11.00    --   10.07 -19.00  60.00  160
 15  \w      4.00  51.00   0.50   11.00    --   10.07-125.00-180.00   94
 16  \w    -19.00  41.00   0.50   11.00    --   10.07 -99.00-150.00  120
 17  \w     29.00  57.00   0.50   11.00    --   10.07  38.00 -90.00   56
 18  \w    -28.00  -3.00   0.50   11.00    --   10.07 124.00 148.61   50
;
_diffrn_measurement_device 'four-circle diffractometer'
_diffrn_measurement_device_type 'SuperNova, Single source at offset/far, HyPix3000'
_diffrn_measurement_method '\w scans'
_diffrn_orient_matrix_type 'CrysAlisPro convention (1999,Acta A55,543-557)'
_diffrn_orient_matrix_UB_11 -0.0045995000
_diffrn_orient_matrix_UB_12 -0.0595835000
_diffrn_orient_matrix_UB_13 0.0112786000
_diffrn_orient_matrix_UB_21 -0.0388177000
_diffrn_orient_matrix_UB_22 0.0222786000
_diffrn_orient_matrix_UB_23 0.0033894000
_diffrn_orient_matrix_UB_31 -0.0190110000
_diffrn_orient_matrix_UB_32 -0.0311069000
_diffrn_orient_matrix_UB_33 -0.0191744000
_diffrn_radiation_monochromator mirror
_diffrn_radiation_probe x-ray
_diffrn_radiation_type 'Mo K\a'
_diffrn_radiation_wavelength 0.71073
_diffrn_reflns_av_R_equivalents 0.0437
_diffrn_reflns_av_unetI/netI 0.0297
_diffrn_reflns_Laue_measured_fraction_full 0.998
_diffrn_reflns_Laue_measured_fraction_max 0.998
_diffrn_reflns_limit_h_max 19
_diffrn_reflns_limit_h_min -19
_diffrn_reflns_limit_k_max 12
_diffrn_reflns_limit_k_min -12
_diffrn_reflns_limit_l_max 38
_diffrn_reflns_limit_l_min -38
_diffrn_reflns_number 34355
_diffrn_reflns_point_group_measured_fraction_full 0.998
_diffrn_reflns_point_group_measured_fraction_max 0.998
_diffrn_reflns_theta_full 25.242
_diffrn_reflns_theta_max 25.349
_diffrn_reflns_theta_min 3.192
_diffrn_source 'micro-focus sealed X-ray tube'
_diffrn_source_type 'SuperNova (Mo) X-ray Source'
_exptl_absorpt_coefficient_mu 0.196
_exptl_absorpt_correction_T_max 1.00000
_exptl_absorpt_correction_T_min 0.67764
_exptl_absorpt_correction_type multi-scan
_exptl_absorpt_process_details
;
CrysAlisPro 1.171.39.30c (Rigaku Oxford Diffraction, 2017)
Empirical absorption correction using spherical harmonics,
 implemented in SCALE3 ABSPACK scaling algorithm.
;
_exptl_crystal_colour yellow
_exptl_crystal_colour_primary yellow
_exptl_crystal_density_diffrn 1.527
_exptl_crystal_description block
_exptl_crystal_F_000 2488
_exptl_crystal_size_max 0.2
_exptl_crystal_size_mid 0.15
_exptl_crystal_size_min 0.12
_refine_diff_density_max 0.295
_refine_diff_density_min -0.452
_refine_diff_density_rms 0.052
_refine_ls_extinction_method none
_refine_ls_goodness_of_fit_ref 1.109
_refine_ls_hydrogen_treatment mixed
_refine_ls_matrix_type full
_refine_ls_number_parameters 389
_refine_ls_number_reflns 4784
_refine_ls_number_restraints 0
_refine_ls_restrained_S_all 1.109
_refine_ls_R_factor_all 0.0535
_refine_ls_R_factor_gt 0.0429
_refine_ls_shift/su_max 0.001
_refine_ls_shift/su_mean 0.000
_refine_ls_structure_factor_coef Fsqd
_refine_ls_weighting_details 'w=1/[\s^2^(Fo^2^)+(0.0580P)^2^+4.3339P] where P=(Fo^2^+2Fc^2^)/3'
_refine_ls_weighting_scheme calc
_refine_ls_wR_factor_gt 0.1136
_refine_ls_wR_factor_ref 0.1202
_reflns_Friedel_coverage 0.000
_reflns_number_gt 3926
_reflns_number_total 4784
_reflns_threshold_expression 'I > 2\s(I)'
_cod_data_source_file d0ce01719a2.cif
_cod_data_source_block 2
_cod_depositor_comments 'Adding full bibliography for 7242027--7242029.cif.'
_cod_database_code 7242029
_shelx_shelxl_version_number 2018/3
_chemical_oxdiff_formula 'C30 H30 N5 O8 S4'
_shelx_space_group_comment
;
The symmetry employed for this shelxl refinement is uniquely defined
by the following loop, which should always be used as a source of
symmetry information in preference to the above space-group names.
They are only intended as comments.
;
_shelx_estimated_absorpt_t_max 0.977
_shelx_estimated_absorpt_t_min 0.962
_reflns_odcompleteness_completeness 99.72
_reflns_odcompleteness_iscentric 1
_reflns_odcompleteness_theta 26.32
_olex2_refinement_description
;
1. Fixed Uiso
 At 1.2 times of:
  All C(H) groups, All N(H) groups
 At 1.5 times of:
  All C(H,H,H) groups, All O(H) groups
2.a Aromatic/amide H refined with riding coordinates:
 N2(H2), C1(H1), C13(H13), C7(H7), C12(H12), C10(H10), C15(H15), C21(H21),
 C23(H23), C9(H9), C16(H16), C17(H17), C18(H18)
2.b Idealised Me refined as rotating group:
 C26(H26A,H26B,H26C), C25(H25A,H25B,H25C)
;
_olex2_submission_special_instructions 'No special instructions were received'
_oxdiff_exptl_absorpt_empirical_details
;
Empirical correction (ABSPACK) includes:
- Absorption correction using spherical harmonics
- Frame scaling
;
_oxdiff_exptl_absorpt_empirical_full_max 1.227
_oxdiff_exptl_absorpt_empirical_full_min 0.723

loop_
_space_group_symop_operation_xyz
'x, y, z'
'-x+1/2, y, -z'
'x+1/2, y+1/2, z+1/2'
'-x+1, y+1/2, -z+1/2'
'-x, -y, -z'
'x-1/2, -y, z'
'-x+1/2, -y+1/2, -z+1/2'
'x, -y+1/2, z+1/2'

loop_
_atom_site_label
_atom_site_type_symbol
_atom_site_fract_x
_atom_site_fract_y
_atom_site_fract_z
_atom_site_U_iso_or_equiv
_atom_site_adp_type
_atom_site_occupancy
_atom_site_site_symmetry_order
_atom_site_calc_flag
_atom_site_refinement_flags_posn
_atom_site_refinement_flags_adp
_atom_site_refinement_flags_occupancy
_atom_site_disorder_assembly
_atom_site_disorder_group
O7 O 0.10148(8) 0.82021(14) 0.30334(5) 0.0335(4) Uani 1 1 d . . . . .
O8 O 0.18247(9) 0.95817(15) 0.34255(4) 0.0323(4) Uani 1 1 d . . . . .
O1 O 0.55898(8) 0.80518(14) 0.64655(4) 0.0275(3) Uani 1 1 d . . . . .
O2 O 0.82434(8) 0.74941(14) 0.63197(4) 0.0273(3) Uani 1 1 d . . . . .
O9 O 0.33274(8) 0.90379(15) 0.32573(4) 0.0294(3) Uani 1 1 d . . . . .
N1 N 0.69106(9) 0.77176(15) 0.63901(5) 0.0208(4) Uani 1 1 d . . . . .
C6 C 0.73814(11) 0.75471(17) 0.72777(6) 0.0173(4) Uani 1 1 d . . . . .
N2 N 0.46951(10) 0.89498(17) 0.38428(5) 0.0273(4) Uani 1 1 d . . . . .
H2 H 0.442276 0.909549 0.358429 0.033 Uiso 1 1 calc R U . . .
N5 N 0.16121(9) 0.89502(16) 0.30978(5) 0.0235(4) Uani 1 1 d . . . . .
C5 C 0.79910(11) 0.75503(17) 0.70222(6) 0.0177(4) Uani 1 1 d . . . . .
C2 C 0.65409(11) 0.76362(17) 0.70970(6) 0.0180(4) Uani 1 1 d . . . . .
O6 O 0.09035(9) 0.93301(17) 0.15289(5) 0.0407(4) Uani 1 1 d . . . . .
C3 C 0.62887(11) 0.78206(18) 0.66342(6) 0.0204(4) Uani 1 1 d . . . . .
C14 C 0.55448(12) 0.84846(19) 0.46474(6) 0.0237(4) Uani 1 1 d . . . . .
N3 N 0.42492(10) 0.93717(16) 0.25688(5) 0.0253(4) Uani 1 1 d . . . . .
N4 N 0.16517(11) 0.92705(17) 0.15916(5) 0.0296(4) Uani 1 1 d . . . . .
C8 C 0.66464(11) 0.78627(19) 0.59373(6) 0.0221(4) Uani 1 1 d . . . . .
C11 C 0.59796(11) 0.82384(19) 0.50868(6) 0.0230(4) Uani 1 1 d . . . . .
C1 C 0.59580(11) 0.75972(18) 0.73511(6) 0.0203(4) Uani 1 1 d . . . . .
H1 H 0.539294 0.763024 0.722632 0.024 Uiso 1 1 calc R U . . .
C13 C 0.68130(12) 0.9024(2) 0.57383(6) 0.0257(4) Uani 1 1 d . . . . .
H13 H 0.714792 0.969432 0.589247 0.031 Uiso 1 1 calc R U . . .
C4 C 0.77511(11) 0.75842(18) 0.65548(6) 0.0206(4) Uani 1 1 d . . . . .
O4 O 0.45532(8) 0.96672(14) 0.22581(4) 0.0307(3) Uani 1 1 d . . . . .
O5 O 0.20492(10) 0.92371(16) 0.13030(4) 0.0379(4) Uani 1 1 d . . . . .
C19 C 0.29731(11) 0.91301(18) 0.28806(6) 0.0204(4) Uani 1 1 d . . . . .
C24 C 0.20845(11) 0.90915(17) 0.27590(6) 0.0198(4) Uani 1 1 d . . . . .
C20 C 0.33623(11) 0.92664(18) 0.25129(6) 0.0201(4) Uani 1 1 d . . . . .
C7 C 0.88065(11) 0.74910(17) 0.72070(6) 0.0198(4) Uani 1 1 d . . . . .
H7 H 0.921291 0.751000 0.703399 0.024 Uiso 1 1 calc R U . . .
C22 C 0.20903(12) 0.92389(18) 0.20253(6) 0.0226(4) Uani 1 1 d . . . . .
C12 C 0.64888(12) 0.9207(2) 0.53123(6) 0.0270(5) Uani 1 1 d . . . . .
H12 H 0.661326 0.999563 0.517256 0.032 Uiso 1 1 calc R U . . .
C10 C 0.58485(12) 0.7053(2) 0.52922(6) 0.0245(4) Uani 1 1 d . . . . .
H10 H 0.552377 0.636920 0.513904 0.029 Uiso 1 1 calc R U . . .
C15 C 0.47730(12) 0.7919(2) 0.45063(6) 0.0265(4) Uani 1 1 d . . . . .
H15 H 0.453527 0.735775 0.468933 0.032 Uiso 1 1 calc R U . . .
O3 O 0.46696(9) 0.91931(17) 0.29209(5) 0.0406(4) Uani 1 1 d . . . . .
C21 C 0.29365(12) 0.93097(18) 0.21031(6) 0.0222(4) Uani 1 1 d . . . . .
H21 H 0.322254 0.938797 0.187375 0.027 Uiso 1 1 calc R U . . .
C23 C 0.16548(12) 0.91298(17) 0.23538(6) 0.0216(4) Uani 1 1 d . . . . .
H23 H 0.107325 0.908311 0.229763 0.026 Uiso 1 1 calc R U . . .
C9 C 0.61835(12) 0.68578(19) 0.57144(6) 0.0242(4) Uani 1 1 d . . . . .
H9 H 0.609713 0.604194 0.585060 0.029 Uiso 1 1 calc R U . . .
C16 C 0.43604(12) 0.8175(2) 0.41043(6) 0.0279(5) Uani 1 1 d . . . . .
H16 H 0.383247 0.780055 0.401026 0.033 Uiso 1 1 calc R U . . .
C17 C 0.54314(12) 0.9508(2) 0.39635(6) 0.0319(5) Uani 1 1 d . . . . .
H17 H 0.565350 1.005554 0.377102 0.038 Uiso 1 1 calc R U . . .
C18 C 0.58683(12) 0.9293(2) 0.43645(6) 0.0307(5) Uani 1 1 d . . . . .
H18 H 0.639128 0.969446 0.444965 0.037 Uiso 1 1 calc R U . . .
S1 S 0.59864(4) 1.44726(7) 0.44527(2) 0.04382(19) Uani 1 1 d . . . . .
O10 O 0.61667(11) 1.3564(2) 0.48235(6) 0.0639(6) Uani 1 1 d . . . . .
C26 C 0.68922(16) 1.5416(3) 0.44630(8) 0.0507(7) Uani 1 1 d . . . . .
H26A H 0.696877 1.602824 0.470551 0.076 Uiso 1 1 calc R U . . .
H26B H 0.684567 1.593065 0.419969 0.076 Uiso 1 1 calc R U . . .
H26C H 0.736328 1.481247 0.448941 0.076 Uiso 1 1 calc R U . . .
C25 C 0.6029(2) 1.3546(5) 0.39910(11) 0.1045(15) Uani 1 1 d . . . . .
H25A H 0.655746 1.308428 0.402387 0.157 Uiso 1 1 calc R U . . .
H25B H 0.596966 1.415019 0.374683 0.157 Uiso 1 1 calc R U . . .
H25C H 0.558442 1.288913 0.394528 0.157 Uiso 1 1 calc R U . . .
O1W O 0.750000 1.1828(3) 0.500000 0.1129(17) Uani 1 2 d S T P . .
H1W H 0.704(3) 1.234(5) 0.4937(17) 0.169 Uiso 1 1 d . U . . .

loop_
_atom_site_aniso_label
_atom_site_aniso_U_11
_atom_site_aniso_U_22
_atom_site_aniso_U_33
_atom_site_aniso_U_23
_atom_site_aniso_U_13
_atom_site_aniso_U_12
O7 0.0240(7) 0.0360(9) 0.0422(9) -0.0046(7) 0.0105(6) -0.0088(6)
O8 0.0344(8) 0.0397(9) 0.0243(8) -0.0103(7) 0.0095(6) -0.0062(7)
O1 0.0203(7) 0.0383(8) 0.0214(7) 0.0004(6) -0.0027(6) 0.0031(6)
O2 0.0251(7) 0.0369(8) 0.0204(7) -0.0009(6) 0.0056(6) 0.0016(6)
O9 0.0229(7) 0.0436(9) 0.0197(7) 0.0002(6) -0.0012(6) -0.0012(6)
N1 0.0211(8) 0.0244(8) 0.0157(8) 0.0008(6) 0.0002(6) 0.0005(7)
C6 0.0185(10) 0.0129(9) 0.0195(9) -0.0008(7) 0.0011(8) -0.0008(7)
N2 0.0269(9) 0.0366(10) 0.0172(9) 0.0014(7) 0.0008(7) 0.0075(7)
N5 0.0215(8) 0.0233(9) 0.0256(9) 0.0007(7) 0.0041(7) 0.0008(7)
C5 0.0204(10) 0.0129(9) 0.0196(10) 0.0004(7) 0.0028(8) -0.0007(7)
C2 0.0196(9) 0.0140(9) 0.0189(10) -0.0010(7) -0.0004(8) -0.0008(7)
O6 0.0326(9) 0.0537(10) 0.0307(9) -0.0021(7) -0.0077(7) 0.0062(7)
C3 0.0206(10) 0.0184(9) 0.0203(10) -0.0021(8) -0.0008(8) 0.0005(7)
C14 0.0244(10) 0.0269(10) 0.0194(10) -0.0013(8) 0.0034(8) 0.0040(8)
N3 0.0245(9) 0.0245(9) 0.0278(10) -0.0006(7) 0.0071(8) 0.0050(7)
N4 0.0369(11) 0.0257(9) 0.0229(10) -0.0002(7) -0.0030(8) 0.0005(8)
C8 0.0204(10) 0.0287(10) 0.0160(10) -0.0010(8) 0.0002(8) 0.0038(8)
C11 0.0210(10) 0.0294(11) 0.0184(10) -0.0001(8) 0.0033(8) 0.0025(8)
C1 0.0171(9) 0.0183(9) 0.0240(10) -0.0015(8) -0.0001(8) -0.0001(7)
C13 0.0251(10) 0.0268(11) 0.0235(11) 0.0002(8) 0.0002(8) -0.0030(8)
C4 0.0217(10) 0.0182(9) 0.0214(10) 0.0004(8) 0.0022(8) -0.0002(7)
O4 0.0290(8) 0.0329(8) 0.0332(8) 0.0037(6) 0.0139(6) 0.0038(6)
O5 0.0474(10) 0.0465(10) 0.0195(8) 0.0036(7) 0.0051(7) -0.0027(7)
C19 0.0235(10) 0.0151(9) 0.0220(10) -0.0011(8) 0.0025(8) 0.0004(7)
C24 0.0224(10) 0.0163(9) 0.0211(10) -0.0020(8) 0.0053(8) 0.0001(7)
C20 0.0197(10) 0.0176(9) 0.0229(10) -0.0009(8) 0.0039(8) 0.0020(7)
C7 0.0192(10) 0.0177(9) 0.0227(10) 0.0012(8) 0.0040(8) -0.0011(7)
C22 0.0295(11) 0.0171(9) 0.0192(10) -0.0003(8) -0.0009(8) 0.0018(8)
C12 0.0266(11) 0.0301(11) 0.0240(11) 0.0062(9) 0.0037(8) -0.0017(8)
C10 0.0257(10) 0.0263(10) 0.0203(10) -0.0018(8) 0.0012(8) -0.0007(8)
C15 0.0275(11) 0.0283(11) 0.0229(11) 0.0014(8) 0.0025(8) -0.0017(8)
O3 0.0233(8) 0.0693(12) 0.0281(9) 0.0057(8) 0.0019(7) 0.0124(7)
C21 0.0297(11) 0.0161(9) 0.0216(10) 0.0011(8) 0.0072(8) 0.0027(8)
C23 0.0213(10) 0.0152(9) 0.0262(11) -0.0018(8) -0.0013(8) -0.0001(7)
C9 0.0287(11) 0.0230(10) 0.0205(10) 0.0021(8) 0.0035(8) 0.0011(8)
C16 0.0275(11) 0.0301(11) 0.0244(11) -0.0017(9) 0.0001(9) -0.0003(9)
C17 0.0259(11) 0.0470(13) 0.0243(11) 0.0105(10) 0.0086(9) 0.0044(9)
C18 0.0204(10) 0.0466(13) 0.0245(11) 0.0082(10) 0.0024(8) 0.0015(9)
S1 0.0371(3) 0.0602(4) 0.0355(4) 0.0030(3) 0.0104(3) -0.0046(3)
O10 0.0510(11) 0.0716(13) 0.0729(13) 0.0353(11) 0.0212(10) -0.0046(10)
C26 0.0547(16) 0.0565(17) 0.0416(15) 0.0088(12) 0.0109(12) -0.0145(13)
C25 0.062(2) 0.168(4) 0.088(3) -0.077(3) 0.0255(19) -0.045(2)
O1W 0.072(2) 0.0336(17) 0.243(5) 0.000 0.053(3) 0.000

loop_
_atom_type_symbol
_atom_type_description
_atom_type_scat_dispersion_real
_atom_type_scat_dispersion_imag
_atom_type_scat_source
C C 0.0033 0.0016 'International Tables Vol C Tables 4.2.6.8 and 6.1.1.4'
H H 0.0000 0.0000 'International Tables Vol C Tables 4.2.6.8 and 6.1.1.4'
N N 0.0061 0.0033 'International Tables Vol C Tables 4.2.6.8 and 6.1.1.4'
O O 0.0106 0.0060 'International Tables Vol C Tables 4.2.6.8 and 6.1.1.4'
S S 0.1246 0.1234 'International Tables Vol C Tables 4.2.6.8 and 6.1.1.4'

loop_
_geom_angle_atom_site_label_1
_geom_angle_atom_site_label_2
_geom_angle_atom_site_label_3
_geom_angle
_geom_angle_site_symmetry_1
_geom_angle_site_symmetry_3
_geom_angle_publ_flag
C3 N1 C8 115.69(14) . . ?
C4 N1 C3 125.24(15) . . ?
C4 N1 C8 118.90(15) . . ?
C6 C6 C5 119.3(2) 7_666 . ?
C6 C6 C2 119.3(2) 7_666 . ?
C2 C6 C5 121.40(17) . . ?
C16 N2 H2 119.1 . . ?
C17 N2 H2 119.1 . . ?
C17 N2 C16 121.73(17) . . ?
O7 N5 C24 117.51(16) . . ?
O8 N5 O7 123.75(16) . . ?
O8 N5 C24 118.73(15) . . ?
C6 C5 C4 119.99(16) . . ?
C7 C5 C6 120.20(17) . . ?
C7 C5 C4 119.79(17) . . ?
C6 C2 C3 119.68(16) . . ?
C1 C2 C6 120.35(17) . . ?
C1 C2 C3 119.94(16) . . ?
O1 C3 N1 120.42(17) . . ?
O1 C3 C2 122.95(17) . . ?
N1 C3 C2 116.63(15) . . ?
C15 C14 C11 119.80(17) . . ?
C18 C14 C11 122.49(17) . . ?
C18 C14 C15 117.69(18) . . ?
O4 N3 C20 118.31(16) . . ?
O3 N3 O4 122.07(17) . . ?
O3 N3 C20 119.60(16) . . ?
O6 N4 O5 123.15(17) . . ?
O6 N4 C22 118.34(17) . . ?
O5 N4 C22 118.51(17) . . ?
C13 C8 N1 120.03(17) . . ?
C13 C8 C9 120.98(17) . . ?
C9 C8 N1 118.87(17) . . ?
C12 C11 C14 121.25(17) . . ?
C10 C11 C14 120.02(17) . . ?
C10 C11 C12 118.63(17) . . ?
C2 C1 H1 119.8 . . ?
C2 C1 C7 120.37(17) . 7_666 ?
C7 C1 H1 119.8 7_666 . ?
C8 C13 H13 120.2 . . ?
C8 C13 C12 119.56(18) . . ?
C12 C13 H13 120.2 . . ?
O2 C4 N1 120.66(17) . . ?
O2 C4 C5 122.85(17) . . ?
N1 C4 C5 116.48(16) . . ?
O9 C19 C24 122.09(17) . . ?
O9 C19 C20 126.41(17) . . ?
C20 C19 C24 111.49(16) . . ?
C19 C24 N5 117.45(16) . . ?
C23 C24 N5 117.00(16) . . ?
C23 C24 C19 125.50(17) . . ?
C19 C20 N3 119.96(16) . . ?
C21 C20 N3 116.48(16) . . ?
C21 C20 C19 123.56(17) . . ?
C5 C7 C1 120.44(17) . 7_666 ?
C5 C7 H7 119.8 . . ?
C1 C7 H7 119.8 7_666 . ?
C21 C22 N4 119.11(17) . . ?
C21 C22 C23 121.45(17) . . ?
C23 C22 N4 119.44(17) . . ?
C11 C12 H12 119.8 . . ?
C13 C12 C11 120.43(18) . . ?
C13 C12 H12 119.8 . . ?
C11 C10 H10 119.5 . . ?
C9 C10 C11 120.96(18) . . ?
C9 C10 H10 119.5 . . ?
C14 C15 H15 120.1 . . ?
C16 C15 C14 119.89(19) . . ?
C16 C15 H15 120.1 . . ?
C20 C21 C22 119.80(18) . . ?
C20 C21 H21 120.1 . . ?
C22 C21 H21 120.1 . . ?
C24 C23 C22 118.16(18) . . ?
C24 C23 H23 120.9 . . ?
C22 C23 H23 120.9 . . ?
C8 C9 H9 120.4 . . ?
C10 C9 C8 119.28(18) . . ?
C10 C9 H9 120.4 . . ?
N2 C16 C15 120.45(19) . . ?
N2 C16 H16 119.8 . . ?
C15 C16 H16 119.8 . . ?
N2 C17 H17 119.9 . . ?
N2 C17 C18 120.21(19) . . ?
C18 C17 H17 119.9 . . ?
C14 C18 H18 120.0 . . ?
C17 C18 C14 120.03(19) . . ?
C17 C18 H18 120.0 . . ?
O10 S1 C26 105.55(12) . . ?
O10 S1 C25 108.5(2) . . ?
C25 S1 C26 97.50(15) . . ?
S1 C26 H26A 109.5 . . ?
S1 C26 H26B 109.5 . . ?
S1 C26 H26C 109.5 . . ?
H26A C26 H26B 109.5 . . ?
H26A C26 H26C 109.5 . . ?
H26B C26 H26C 109.5 . . ?
S1 C25 H25A 109.5 . . ?
S1 C25 H25B 109.5 . . ?
S1 C25 H25C 109.5 . . ?
H25A C25 H25B 109.5 . . ?
H25A C25 H25C 109.5 . . ?
H25B C25 H25C 109.5 . . ?

loop_
_geom_bond_atom_site_label_1
_geom_bond_atom_site_label_2
_geom_bond_distance
_geom_bond_site_symmetry_2
_geom_bond_publ_flag
O7 N5 1.230(2) . ?
O8 N5 1.222(2) . ?
O1 C3 1.208(2) . ?
O2 C4 1.214(2) . ?
O9 C19 1.246(2) . ?
N1 C3 1.411(2) . ?
N1 C8 1.445(2) . ?
N1 C4 1.404(2) . ?
C6 C6 1.411(4) 7_666 ?
C6 C5 1.415(3) . ?
C6 C2 1.411(3) . ?
N2 H2 0.8800 . ?
N2 C16 1.337(3) . ?
N2 C17 1.335(3) . ?
N5 C24 1.460(2) . ?
C5 C4 1.479(3) . ?
C5 C7 1.375(3) . ?
C2 C3 1.477(3) . ?
C2 C1 1.377(3) . ?
O6 N4 1.223(2) . ?
C14 C11 1.480(3) . ?
C14 C15 1.397(3) . ?
C14 C18 1.396(3) . ?
N3 O4 1.234(2) . ?
N3 C20 1.454(2) . ?
N3 O3 1.226(2) . ?
N4 O5 1.233(2) . ?
N4 C22 1.446(2) . ?
C8 C13 1.380(3) . ?
C8 C9 1.383(3) . ?
C11 C12 1.397(3) . ?
C11 C10 1.395(3) . ?
C1 H1 0.9500 . ?
C1 C7 1.401(3) 7_666 ?
C13 H13 0.9500 . ?
C13 C12 1.385(3) . ?
C19 C24 1.455(3) . ?
C19 C20 1.453(3) . ?
C24 C23 1.363(3) . ?
C20 C21 1.373(3) . ?
C7 H7 0.9500 . ?
C22 C21 1.383(3) . ?
C22 C23 1.388(3) . ?
C12 H12 0.9500 . ?
C10 H10 0.9500 . ?
C10 C9 1.379(3) . ?
C15 H15 0.9500 . ?
C15 C16 1.368(3) . ?
C21 H21 0.9500 . ?
C23 H23 0.9500 . ?
C9 H9 0.9500 . ?
C16 H16 0.9500 . ?
C17 H17 0.9500 . ?
C17 C18 1.372(3) . ?
C18 H18 0.9500 . ?
S1 O10 1.4838(19) . ?
S1 C26 1.772(3) . ?
S1 C25 1.760(3) . ?
C26 H26A 0.9800 . ?
C26 H26B 0.9800 . ?
C26 H26C 0.9800 . ?
C25 H25A 0.9800 . ?
C25 H25B 0.9800 . ?
C25 H25C 0.9800 . ?
O1W H1W 0.91(5) . ?

loop_
_geom_hbond_atom_site_label_D
_geom_hbond_atom_site_label_H
_geom_hbond_atom_site_label_A
_geom_hbond_distance_DH
_geom_hbond_distance_HA
_geom_hbond_distance_DA
_geom_hbond_angle_DHA
_geom_hbond_site_symmetry_A
_geom_hbond_publ_flag
N2 H2 O9 0.88 1.92 2.667(2) 141.0 . yes
N2 H2 O3 0.88 2.24 2.960(2) 138.5 . yes
C13 H13 O8 0.95 2.62 3.466(2) 149.3 5_676 yes
C15 H15 O10 0.95 2.31 3.241(3) 167.1 5_676 yes
C9 H9 O5 0.95 2.65 3.394(2) 135.5 3_545 yes
C16 H16 O5 0.95 2.60 3.449(3) 148.5 7_565 yes
C17 H17 O8 0.95 2.44 3.262(2) 145.1 6_675 yes
C26 H26B O2 0.98 2.27 3.237(3) 168.1 2_666 yes
C25 H25C O1 0.98 2.34 3.237(3) 151.8 5_676 yes
O1W H1W O10 0.91(5) 1.88(5) 2.789(3) 174(5) . yes

loop_
_geom_torsion_atom_site_label_1
_geom_torsion_atom_site_label_2
_geom_torsion_atom_site_label_3
_geom_torsion_atom_site_label_4
_geom_torsion
_geom_torsion_site_symmetry_1
_geom_torsion_site_symmetry_2
_geom_torsion_site_symmetry_3
_geom_torsion_site_symmetry_4
_geom_torsion_publ_flag
O7 N5 C24 C19 -139.05(17) . . . . ?
O7 N5 C24 C23 38.7(2) . . . . ?
O8 N5 C24 C19 41.5(2) . . . . ?
O8 N5 C24 C23 -140.73(17) . . . . ?
O9 C19 C24 N5 0.5(3) . . . . ?
O9 C19 C24 C23 -177.09(17) . . . . ?
O9 C19 C20 N3 -3.0(3) . . . . ?
O9 C19 C20 C21 177.28(18) . . . . ?
N1 C8 C13 C12 -173.70(17) . . . . ?
N1 C8 C9 C10 172.53(17) . . . . ?
C6 C6 C5 C4 177.11(19) 7_666 . . . ?
C6 C6 C5 C7 -1.4(3) 7_666 . . . ?
C6 C6 C2 C3 176.17(19) 7_666 . . . ?
C6 C6 C2 C1 -1.6(3) 7_666 . . . ?
C6 C5 C4 O2 -174.68(17) . . . . ?
C6 C5 C4 N1 4.8(2) . . . . ?
C6 C5 C7 C1 1.2(3) . . . 7_666 ?
C6 C2 C3 O1 -171.54(17) . . . . ?
C6 C2 C3 N1 8.3(2) . . . . ?
C6 C2 C1 C7 1.9(3) . . . 7_666 ?
N2 C17 C18 C14 0.2(3) . . . . ?
N5 C24 C23 C22 -178.84(16) . . . . ?
C5 C6 C2 C3 -3.8(3) . . . . ?
C5 C6 C2 C1 178.35(16) . . . . ?
C2 C6 C5 C4 -2.9(3) . . . . ?
C2 C6 C5 C7 178.61(17) . . . . ?
O6 N4 C22 C21 -173.43(17) . . . . ?
O6 N4 C22 C23 7.0(3) . . . . ?
C3 N1 C8 C13 105.5(2) . . . . ?
C3 N1 C8 C9 -70.5(2) . . . . ?
C3 N1 C4 O2 179.55(17) . . . . ?
C3 N1 C4 C5 0.0(3) . . . . ?
C3 C2 C1 C7 -175.89(16) . . . 7_666 ?
C14 C11 C12 C13 172.31(18) . . . . ?
C14 C11 C10 C9 -173.57(18) . . . . ?
C14 C15 C16 N2 0.9(3) . . . . ?
N3 C20 C21 C22 -178.87(16) . . . . ?
N4 C22 C21 C20 -179.30(16) . . . . ?
N4 C22 C23 C24 179.48(16) . . . . ?
C8 N1 C3 O1 -1.9(3) . . . . ?
C8 N1 C3 C2 178.27(15) . . . . ?
C8 N1 C4 O2 -5.3(3) . . . . ?
C8 N1 C4 C5 175.16(15) . . . . ?
C8 C13 C12 C11 1.6(3) . . . . ?
C11 C14 C15 C16 178.20(18) . . . . ?
C11 C14 C18 C17 -178.72(19) . . . . ?
C11 C10 C9 C8 0.9(3) . . . . ?
C1 C2 C3 O1 6.3(3) . . . . ?
C1 C2 C3 N1 -173.89(16) . . . . ?
C13 C8 C9 C10 -3.4(3) . . . . ?
C4 N1 C3 O1 173.37(17) . . . . ?
C4 N1 C3 C2 -6.5(3) . . . . ?
C4 N1 C8 C13 -70.1(2) . . . . ?
C4 N1 C8 C9 113.9(2) . . . . ?
C4 C5 C7 C1 -177.36(16) . . . 7_666 ?
O4 N3 C20 C19 -170.30(16) . . . . ?
O4 N3 C20 C21 9.4(2) . . . . ?
O5 N4 C22 C21 6.5(3) . . . . ?
O5 N4 C22 C23 -173.07(17) . . . . ?
C19 C24 C23 C22 -1.2(3) . . . . ?
C19 C20 C21 C22 0.8(3) . . . . ?
C24 C19 C20 N3 177.81(15) . . . . ?
C24 C19 C20 C21 -1.9(2) . . . . ?
C20 C19 C24 N5 179.72(15) . . . . ?
C20 C19 C24 C23 2.1(3) . . . . ?
C7 C5 C4 O2 3.8(3) . . . . ?
C7 C5 C4 N1 -176.65(16) . . . . ?
C12 C11 C10 C9 2.8(3) . . . . ?
C10 C11 C12 C13 -4.0(3) . . . . ?
C15 C14 C11 C12 -146.9(2) . . . . ?
C15 C14 C11 C10 29.3(3) . . . . ?
C15 C14 C18 C17 0.0(3) . . . . ?
O3 N3 C20 C19 8.3(3) . . . . ?
O3 N3 C20 C21 -172.00(17) . . . . ?
C21 C22 C23 C24 -0.1(3) . . . . ?
C23 C22 C21 C20 0.3(3) . . . . ?
C9 C8 C13 C12 2.2(3) . . . . ?
C16 N2 C17 C18 0.1(3) . . . . ?
C17 N2 C16 C15 -0.7(3) . . . . ?
C18 C14 C11 C12 31.7(3) . . . . ?
C18 C14 C11 C10 -152.0(2) . . . . ?
C18 C14 C15 C16 -0.5(3) . . . . ?
